data_4318108
loop_
_publ_author_name
'Hong-Cai Zhou'
'Weiping Su'
'Catalina Achim'
'P. Venkateswara Rao'
'R. H. Holm'

_publ_contact_author_email
;
holm@chemistry.harvard.edu
;
_publ_section_title
;
 High-Nuclearity Sulfide-Rich Molybdenum-Iron-Sulfur Clusters:
 Reevaluation and Extension
;
_journal_name_full 'Inorganic Chemistry'
_journal_page_first 3191
_journal_page_last 3201
_journal_paper_doi 10.1021/ic0201250
_journal_volume 41
_journal_year 2002
_chemical_formula_moiety (Et4N)3[(edt)2Mo2FeS6]
_chemical_formula_sum 'C28 H68 Fe Mo2 N3 S10'
_chemical_formula_weight 1015.18
_chemical_melting_point ?
_chemical_name_common none
_chemical_name_systematic
;
  tris(Tetraethylammonium) bis(bis(mu2-sulfido)-
(ethanedithiolato-S,S')-sulfido-molybdenum)-iron
;
_space_group_IT_number 15
_symmetry_cell_setting monoclinic
_symmetry_space_group_name_Hall '-C 2yc'
_symmetry_space_group_name_H-M 'C 1 2/c 1'
_atom_sites_solution_hydrogens geom
_atom_sites_solution_primary direct
_atom_sites_solution_secondary difmap
_audit_creation_method SHELXL-97
_cell_angle_alpha 90.00
_cell_angle_beta 101.551(4)
_cell_angle_gamma 90.00
_cell_formula_units_Z 4
_cell_length_a 13.7054(15)
_cell_length_b 18.404(2)
_cell_length_c 17.5020(19)
_cell_measurement_reflns_used 930
_cell_measurement_temperature 213(2)
_cell_measurement_theta_max 28.24
_cell_measurement_theta_min 2.78
_cell_volume 4325.2(8)
_computing_cell_refinement 'Bruker SMART'
_computing_data_collection 'Bruker SMART'
_computing_data_reduction 'Bruker SHELXTL'
_computing_molecular_graphics 'Bruker SHELXTL'
_computing_publication_material 'Bruker SHELXTL'
_computing_structure_refinement 'SHELXL-97 (Sheldrick, 1997)'
_computing_structure_solution 'SHELXS-97 (Sheldrick, 1990)'
_diffrn_ambient_temperature 213(2)
_diffrn_measured_fraction_theta_full 0.998
_diffrn_measured_fraction_theta_max 0.998
_diffrn_measurement_device_type 'CCD area detector'
_diffrn_measurement_method 'phi and omega scans'
_diffrn_radiation_monochromator graphite
_diffrn_radiation_source 'fine-focus sealed tube'
_diffrn_radiation_type MoK\a
_diffrn_radiation_wavelength 0.71073
_diffrn_reflns_av_R_equivalents 0.0169
_diffrn_reflns_av_sigmaI/netI 0.0219
_diffrn_reflns_limit_h_max 16
_diffrn_reflns_limit_h_min -18
_diffrn_reflns_limit_k_max 24
_diffrn_reflns_limit_k_min -20
_diffrn_reflns_limit_l_max 23
_diffrn_reflns_limit_l_min -23
_diffrn_reflns_number 15597
_diffrn_reflns_theta_full 28.30
_diffrn_reflns_theta_max 28.30
_diffrn_reflns_theta_min 1.88
_diffrn_standards_decay_% none
_exptl_absorpt_coefficient_mu 1.409
_exptl_absorpt_correction_T_max 0.94
_exptl_absorpt_correction_T_min 0.83
_exptl_absorpt_correction_type SADABS
_exptl_absorpt_process_details none
_exptl_crystal_colour black
_exptl_crystal_density_diffrn 1.559
_exptl_crystal_density_meas ?
_exptl_crystal_density_method 'not measured'
_exptl_crystal_description block
_exptl_crystal_F_000 2108
_exptl_crystal_size_max 0.10
_exptl_crystal_size_mid 0.15
_exptl_crystal_size_min 0.20
_refine_diff_density_max 0.657
_refine_diff_density_min -0.373
_refine_diff_density_rms 0.075
_refine_ls_extinction_method none
_refine_ls_goodness_of_fit_ref 1.022
_refine_ls_hydrogen_treatment mixed
_refine_ls_matrix_type full
_refine_ls_number_parameters 195
_refine_ls_number_reflns 5380
_refine_ls_number_restraints 1
_refine_ls_restrained_S_all 1.033
_refine_ls_R_factor_all 0.0292
_refine_ls_R_factor_gt 0.0252
_refine_ls_shift/su_max 0.002
_refine_ls_shift/su_mean 0.000
_refine_ls_structure_factor_coef Fsqd
_refine_ls_weighting_details 'calc w=1/[\s^2^(Fo^2^)+(0.0475P)^2^+0.0000P] where P=(Fo^2^+2Fc^2^)/3'
_refine_ls_weighting_scheme calc
_refine_ls_wR_factor_gt 0.0727
_refine_ls_wR_factor_ref 0.0743
_reflns_number_gt 4690
_reflns_number_total 5380
_reflns_threshold_expression >2sigma(I)
_cod_data_source_file ic0201250_1.cif
_cod_data_source_block (Et4N)3[2]
_cod_depositor_comments
;
The following automatic conversions were performed:

'_chemical_melting_point' value 'not measured' was changed to '?' -
the value is undefined or not given.

Automatic conversion script
Id: cif_fix_values 1569 2011-02-09 13:29:24Z adriana 

The following automatic conversions were performed:

'_symmetry_cell_setting' value 'Monoclinic' changed to 'monoclinic'
according to the built-in table from CIF Core dictionary named
'cif_core.dic' version 2.4.1 from 2010-06-29.

Automatic conversion script
Id: cif_fix_values 1646 2011-03-28 12:23:43Z adriana 

The following automatic conversions were performed:

'_exptl_crystal_density_meas' value 'none' was changed to '?' - the
value is perceived as not measured.

Automatic conversion script
Id: cif_fix_values 3008 2015-01-20 13:52:24Z robertas 
;
_cod_original_cell_volume 4325.1(8)
_cod_database_code 4318108

loop_
_symmetry_equiv_pos_as_xyz
'x, y, z'
'-x, y, -z+1/2'
'x+1/2, y+1/2, z'
'-x+1/2, y+1/2, -z+1/2'
'-x, -y, -z'
'x, -y, z-1/2'
'-x+1/2, -y+1/2, -z'
'x+1/2, -y+1/2, z-1/2'

loop_
_atom_site_label
_atom_site_type_symbol
_atom_site_fract_x
_atom_site_fract_y
_atom_site_fract_z
_atom_site_U_iso_or_equiv
_atom_site_adp_type
_atom_site_occupancy
_atom_site_symmetry_multiplicity
_atom_site_calc_flag
_atom_site_refinement_flags
_atom_site_disorder_assembly
_atom_site_disorder_group
Mo1 Mo 0.813047(12) 0.093119(9) 0.174890(9) 0.02514(6) Uani 1 1 d . . .
Fe1 Fe 1.0000 0.05906(2) 0.2500 0.02571(9) Uani 1 2 d S . .
S1 S 0.67434(4) 0.12901(3) 0.23275(3) 0.03974(13) Uani 1 1 d . . .
S2 S 0.68266(4) 0.02093(3) 0.09501(3) 0.03692(12) Uani 1 1 d . . .
S3 S 0.84148(4) 0.17510(3) 0.09566(3) 0.03477(12) Uani 1 1 d . . .
S4 S 0.89325(4) 0.12808(3) 0.29861(3) 0.03081(11) Uani 1 1 d . . .
S5 S 0.90471(4) -0.01003(3) 0.16021(3) 0.02953(11) Uani 1 1 d . . .
C1 C 0.55966(19) 0.09880(16) 0.16830(17) 0.0542(7) Uani 1 1 d . . .
H1A H 0.5345 0.0554 0.1905 0.065 Uiso 1 1 calc R . .
H1B H 0.5091 0.1370 0.1647 0.065 Uiso 1 1 calc R . .
C2 C 0.57634(18) 0.08173(15) 0.08872(15) 0.0488(6) Uani 1 1 d . . .
H2A H 0.5887 0.1268 0.0623 0.059 Uiso 1 1 calc R . .
H2B H 0.5167 0.0587 0.0581 0.059 Uiso 1 1 calc R . .
N1 N 0.73892(13) 0.38620(9) 0.15565(10) 0.0291(3) Uani 1 1 d . . .
C101 C 0.8541(2) 0.32354(14) 0.26827(15) 0.0508(6) Uani 1 1 d . . .
H10A H 0.8848 0.3296 0.3228 0.076 Uiso 1 1 calc R . .
H10B H 0.9056 0.3186 0.2378 0.076 Uiso 1 1 calc R . .
H10C H 0.8128 0.2803 0.2621 0.076 Uiso 1 1 calc R . .
C102 C 0.79045(18) 0.38925(12) 0.24037(12) 0.0370(5) Uani 1 1 d . . .
H10D H 0.7398 0.3943 0.2724 0.044 Uiso 1 1 calc R . .
H10E H 0.8326 0.4327 0.2486 0.044 Uiso 1 1 calc R . .
C111 C 0.58613(18) 0.32095(13) 0.18412(16) 0.0483(6) Uani 1 1 d . . .
H11A H 0.5460 0.2776 0.1710 0.072 Uiso 1 1 calc R . .
H11B H 0.5451 0.3637 0.1699 0.072 Uiso 1 1 calc R . .
H11C H 0.6132 0.3216 0.2397 0.072 Uiso 1 1 calc R . .
C112 C 0.67013(16) 0.32081(11) 0.14028(13) 0.0357(5) Uani 1 1 d . . .
H11D H 0.6417 0.3186 0.0843 0.043 Uiso 1 1 calc R . .
H11E H 0.7098 0.2767 0.1541 0.043 Uiso 1 1 calc R . .
C121 C 0.89879(18) 0.43233(14) 0.11839(15) 0.0465(6) Uani 1 1 d . . .
H12A H 0.9430 0.4236 0.0824 0.070 Uiso 1 1 calc R . .
H12B H 0.9354 0.4266 0.1715 0.070 Uiso 1 1 calc R . .
H12C H 0.8725 0.4813 0.1112 0.070 Uiso 1 1 calc R . .
C122 C 0.81381(16) 0.37853(12) 0.10284(12) 0.0349(4) Uani 1 1 d . . .
H12D H 0.8415 0.3293 0.1086 0.042 Uiso 1 1 calc R . .
H12E H 0.7786 0.3841 0.0486 0.042 Uiso 1 1 calc R . .
C131 C 0.61735(18) 0.46378(14) 0.05866(13) 0.0443(5) Uani 1 1 d . . .
H13A H 0.5834 0.5103 0.0541 0.066 Uiso 1 1 calc R . .
H13B H 0.5686 0.4249 0.0495 0.066 Uiso 1 1 calc R . .
H13C H 0.6596 0.4610 0.0204 0.066 Uiso 1 1 calc R . .
C132 C 0.68017(16) 0.45627(11) 0.13916(12) 0.0333(4) Uani 1 1 d . . .
H13D H 0.6366 0.4607 0.1770 0.040 Uiso 1 1 calc R . .
H13E H 0.7271 0.4970 0.1481 0.040 Uiso 1 1 calc R . .
N2 N 0.2500 0.2500 0.0000 0.0294(5) Uani 1 2 d S . .
C11 C 0.0703(2) 0.2420(2) 0.01621(19) 0.0720(9) Uani 1 1 d . . .
H11F H 0.0458 0.2021 0.0434 0.108 Uiso 1 1 calc R A 1
H11G H 0.0694 0.2279 -0.0374 0.108 Uiso 1 1 calc R A 1
H11H H 0.0280 0.2841 0.0169 0.108 Uiso 1 1 calc R A 1
C21 C 0.2800(3) 0.12025(16) 0.0493(2) 0.0769(10) Uani 1 1 d . . .
H21A H 0.2351 0.0949 0.0765 0.115 Uiso 1 1 calc R B 2
H21B H 0.3459 0.0990 0.0632 0.115 Uiso 1 1 calc R B 2
H21C H 0.2558 0.1159 -0.0066 0.115 Uiso 1 1 calc R B 2
C12 C 0.1772(3) 0.2606(2) 0.0569(2) 0.034 Uani 0.50 1 d PD C 1
C22 C 0.2583(4) 0.3304(2) 0.0295(3) 0.042 Uani 0.50 1 d PD . 1
C12' C 0.2853(3) 0.2055(2) 0.0738(2) 0.035 Uani 0.50 1 d PD C 2
C22' C 0.3491(3) 0.2685(3) 0.0429(3) 0.047 Uani 0.50 1 d PD . 2

loop_
_atom_site_aniso_label
_atom_site_aniso_U_11
_atom_site_aniso_U_22
_atom_site_aniso_U_33
_atom_site_aniso_U_23
_atom_site_aniso_U_13
_atom_site_aniso_U_12
Mo1 0.02946(10) 0.02160(9) 0.02633(10) 0.00123(6) 0.01027(7) 0.00255(6)
Fe1 0.0292(2) 0.02229(19) 0.02712(19) 0.000 0.00910(16) 0.000
S1 0.0355(3) 0.0475(3) 0.0401(3) -0.0020(2) 0.0170(2) 0.0061(2)
S2 0.0355(3) 0.0351(3) 0.0400(3) -0.0021(2) 0.0071(2) -0.0023(2)
S3 0.0462(3) 0.0267(3) 0.0348(3) 0.0038(2) 0.0162(2) 0.0024(2)
S4 0.0376(3) 0.0280(2) 0.0288(2) -0.00453(19) 0.0113(2) 0.00198(19)
S5 0.0335(3) 0.0237(2) 0.0320(2) -0.00384(18) 0.0080(2) 0.00339(18)
C1 0.0335(13) 0.0698(19) 0.0612(17) -0.0011(13) 0.0143(12) 0.0040(11)
C2 0.0329(12) 0.0601(16) 0.0529(15) 0.0021(12) 0.0077(11) 0.0017(11)
N1 0.0352(9) 0.0236(8) 0.0302(8) -0.0008(6) 0.0109(7) 0.0019(7)
C101 0.0597(16) 0.0495(15) 0.0416(13) 0.0130(11) 0.0064(11) 0.0115(12)
C102 0.0461(13) 0.0356(11) 0.0297(10) 0.0004(9) 0.0083(9) 0.0032(9)
C111 0.0441(13) 0.0382(13) 0.0686(17) 0.0045(12) 0.0255(12) 0.0000(10)
C112 0.0375(11) 0.0250(10) 0.0463(12) -0.0036(9) 0.0122(10) -0.0005(8)
C121 0.0408(13) 0.0466(14) 0.0542(14) 0.0117(11) 0.0148(11) -0.0022(10)
C122 0.0375(11) 0.0347(11) 0.0356(11) 0.0003(9) 0.0147(9) 0.0030(9)
C131 0.0517(14) 0.0414(13) 0.0392(12) 0.0052(10) 0.0074(10) 0.0129(11)
C132 0.0413(12) 0.0245(10) 0.0356(10) 0.0000(8) 0.0109(9) 0.0064(8)
N2 0.0348(13) 0.0306(12) 0.0238(11) 0.0016(9) 0.0082(9) 0.0003(9)
C11 0.0402(15) 0.092(3) 0.087(2) 0.0134(19) 0.0214(15) 0.0003(15)
C21 0.118(3) 0.0456(17) 0.081(2) 0.0357(16) 0.054(2) 0.0330(17)
C12 0.040 0.041 0.027 0.002 0.017 0.001
C22 0.071 0.020 0.038 0.003 0.016 0.004
C12' 0.052 0.028 0.027 0.008 0.011 0.004
C22' 0.031 0.070 0.035 -0.004 -0.003 -0.011

loop_
_atom_type_symbol
_atom_type_description
_atom_type_scat_dispersion_real
_atom_type_scat_dispersion_imag
_atom_type_scat_source
C C 0.0033 0.0016 'International Tables Vol C Tables 4.2.6.8 and 6.1.1.4'
H H 0.0000 0.0000 'International Tables Vol C Tables 4.2.6.8 and 6.1.1.4'
N N 0.0061 0.0033 'International Tables Vol C Tables 4.2.6.8 and 6.1.1.4'
S S 0.1246 0.1234 'International Tables Vol C Tables 4.2.6.8 and 6.1.1.4'
Fe Fe 0.3463 0.8444 'International Tables Vol C Tables 4.2.6.8 and 6.1.1.4'
Mo Mo -1.6832 0.6857 'International Tables Vol C Tables 4.2.6.8 and 6.1.1.4'

loop_
_geom_angle_atom_site_label_1
_geom_angle_atom_site_label_2
_geom_angle_atom_site_label_3
_geom_angle
_geom_angle_site_symmetry_1
_geom_angle_site_symmetry_3
_geom_angle_publ_flag
S3 Mo1 S4 107.25(2) . . ?
S3 Mo1 S5 109.43(2) . . ?
S4 Mo1 S5 99.492(19) . . ?
S3 Mo1 S1 109.86(2) . . ?
S4 Mo1 S1 78.36(2) . . ?
S5 Mo1 S1 139.36(2) . . ?
S3 Mo1 S2 102.77(2) . . ?
S4 Mo1 S2 147.82(2) . . ?
S5 Mo1 S2 80.86(2) . . ?
S1 Mo1 S2 80.86(2) . . ?
S3 Mo1 Fe1 101.569(18) . . ?
S4 Mo1 Fe1 52.009(14) . . ?
S5 Mo1 Fe1 51.941(15) . . ?
S1 Mo1 Fe1 127.343(16) . . ?
S2 Mo1 Fe1 131.874(17) . . ?
S5 Fe1 S5 110.45(3) . 2_755 ?
S5 Fe1 S4 113.097(19) . 2_755 ?
S5 Fe1 S4 104.91(2) 2_755 2_755 ?
S5 Fe1 S4 104.91(2) . . ?
S5 Fe1 S4 113.097(19) 2_755 . ?
S4 Fe1 S4 110.58(3) 2_755 . ?
S5 Fe1 Mo1 146.903(16) . 2_755 ?
S5 Fe1 Mo1 54.983(14) 2_755 2_755 ?
S4 Fe1 Mo1 54.859(15) 2_755 2_755 ?
S4 Fe1 Mo1 108.185(18) . 2_755 ?
S5 Fe1 Mo1 54.983(14) . . ?
S5 Fe1 Mo1 146.903(16) 2_755 . ?
S4 Fe1 Mo1 108.185(18) 2_755 . ?
S4 Fe1 Mo1 54.860(15) . . ?
Mo1 Fe1 Mo1 153.244(17) 2_755 . ?
C1 S1 Mo1 108.03(9) . . ?
C2 S2 Mo1 100.71(9) . . ?
Fe1 S4 Mo1 73.131(16) . . y
Fe1 S5 Mo1 73.076(17) . . y
C2 C1 S1 111.54(18) . . ?
C1 C2 S2 110.09(19) . . ?
C102 N1 C132 106.33(15) . . ?
C102 N1 C122 111.15(16) . . ?
C132 N1 C122 111.14(16) . . ?
C102 N1 C112 110.79(16) . . ?
C132 N1 C112 110.65(16) . . ?
C122 N1 C112 106.83(15) . . ?
N1 C102 C101 114.39(19) . . ?
C111 C112 N1 114.78(18) . . ?
C121 C122 N1 114.82(18) . . ?
C131 C132 N1 116.05(17) . . ?
C22' N2 C22' 180.0(5) 7 . ?
C22' N2 C12' 65.3(2) 7 7 ?
C22' N2 C12' 114.7(2) . 7 ?
C22' N2 C12' 114.7(2) 7 . ?
C22' N2 C12' 65.3(2) . . ?
C12' N2 C12' 180.0(3) 7 . ?
C22' N2 C12 73.0(2) 7 . ?
C22' N2 C12 107.0(2) . . ?
C12' N2 C12 109.9(2) 7 . ?
C12' N2 C12 70.1(2) . . ?
C22' N2 C12 107.0(2) 7 7 ?
C22' N2 C12 73.0(2) . 7 ?
C12' N2 C12 70.1(2) 7 7 ?
C12' N2 C12 109.9(2) . 7 ?
C12 N2 C12 180.00(19) . 7 ?
C22' N2 C22 67.0(3) 7 7 ?
C22' N2 C22 113.0(3) . 7 ?
C12' N2 C22 103.8(2) 7 7 ?
C12' N2 C22 76.2(2) . 7 ?
C12 N2 C22 108.4(2) . 7 ?
C12 N2 C22 71.6(2) 7 7 ?
C22' N2 C22 113.0(3) 7 . ?
C22' N2 C22 67.0(3) . . ?
C12' N2 C22 76.2(2) 7 . ?
C12' N2 C22 103.8(2) . . ?
C12 N2 C22 71.6(2) . . ?
C12 N2 C22 108.4(2) 7 . ?
C22 N2 C22 180.0(3) 7 . ?
C12 C11 C22' 67.9(2) . 7 ?
C12' C21 C22 71.2(2) . 7 ?
C11 C12 N2 110.5(3) . . ?
C11 C12 C22 127.6(3) . . ?
N2 C12 C22 54.40(19) . . ?
N2 C22 C21 104.8(3) . 7 ?
N2 C22 C12 53.99(19) . . ?
C21 C22 C12 120.0(4) 7 . ?
N2 C12' C22' 55.3(2) . . ?
N2 C12' C21 107.8(3) . . ?
C22' C12' C21 127.3(3) . . ?
N2 C22' C12' 59.4(2) . . ?
N2 C22' C11 108.6(3) . 7 ?
C12' C22' C11 126.6(4) . 7 ?

loop_
_geom_bond_atom_site_label_1
_geom_bond_atom_site_label_2
_geom_bond_distance
_geom_bond_site_symmetry_2
_geom_bond_publ_flag
Mo1 S3 2.1372(5) . y
Mo1 S4 2.3146(6) . y
Mo1 S5 2.3188(5) . y
Mo1 S1 2.4180(6) . y
Mo1 S2 2.4316(6) . y
Mo1 Fe1 2.7087(3) . y
Fe1 S5 2.2293(6) . y
Fe1 S5 2.2293(6) 2_755 y
Fe1 S4 2.2308(5) 2_755 y
Fe1 S4 2.2308(5) . y
Fe1 Mo1 2.7087(3) 2_755 y
S1 C1 1.828(3) . ?
S2 C2 1.823(3) . ?
C1 C2 1.489(4) . ?
N1 C102 1.510(3) . ?
N1 C132 1.517(2) . ?
N1 C122 1.519(3) . ?
N1 C112 1.519(3) . ?
C101 C102 1.514(3) . ?
C111 C112 1.506(3) . ?
C121 C122 1.511(3) . ?
C131 C132 1.503(3) . ?
N2 C22' 1.455(4) 7 ?
N2 C22' 1.455(4) . ?
N2 C12' 1.524(4) 7 ?
N2 C12' 1.524(4) . ?
N2 C12 1.556(4) . ?
N2 C12 1.556(4) 7 ?
N2 C22 1.564(4) 7 ?
N2 C22 1.564(4) . ?
C11 C12 1.535(5) . ?
C11 C22' 1.670(5) 7 ?
C21 C12' 1.625(5) . ?
C21 C22 1.646(5) 7 ?
C12 C22 1.825(6) . ?
C22 C21 1.646(5) 7 ?
C12' C22' 1.609(6) . ?
C22' C11 1.670(5) 7 ?
